data_4067275
loop_
_publ_author_name
'Huang, Shih-Huang'
'Watson, William H.'
'Carrano, Carl J.'
'Wang, Xiaoping'
'Richmond, Michael G.'

_publ_section_title
;
 Directed Synthesis of the Triangular Mixed-Metal Cluster H2RhRe2Cp*(CO)9:
 Ligand Fluxionality and Facile Cluster Fragmentation in the Presence of
 CO, Halogenated Solvents, and Thiols
;
_journal_issue 1
_journal_name_full Organometallics
_journal_page_first 61
_journal_paper_doi 10.1021/om9007407
_journal_volume 29
_journal_year 2010
_chemical_formula_moiety 'C13 H15 Cl3 O3 Re Rh'
_chemical_formula_sum 'C13 H15 Cl3 O3 Re Rh'
_chemical_formula_weight 614.71
_chemical_name_systematic
; 
 ? 
;
_space_group_IT_number 14
_symmetry_cell_setting monoclinic
_symmetry_space_group_name_Hall '-P 2yn'
_symmetry_space_group_name_H-M 'P 1 21/n 1'
_atom_sites_solution_hydrogens geom
_atom_sites_solution_primary direct
_atom_sites_solution_secondary difmap
_audit_creation_method SHELXL-97
_cell_angle_alpha 90.00
_cell_angle_beta 90.189(1)
_cell_angle_gamma 90.00
_cell_formula_units_Z 4
_cell_length_a 9.5709(6)
_cell_length_b 14.7376(9)
_cell_length_c 12.0776(7)
_cell_measurement_reflns_used 5137
_cell_measurement_temperature 100(2)
_cell_measurement_theta_max 26.74
_cell_measurement_theta_min 2.53
_cell_volume 1703.56(18)
_computing_cell_refinement 'APEX2 ver. 2.1-4 (Bruker_AXS 2005-2007)'
_computing_data_collection 'APEX2 ver. 2.1-4 (Bruker_AXS 2005-2007)'
_computing_data_reduction 'APEX2 ver. 2.1-4 (Bruker_AXS 2005-2007)'
_computing_structure_refinement 'SHELXL-97 (Sheldrick, 1997)'
_computing_structure_solution 'SHELXS-97 (Sheldrick, 1990)'
_diffrn_ambient_temperature 100(2)
_diffrn_measured_fraction_theta_full 1.000
_diffrn_measured_fraction_theta_max 1.000
_diffrn_measurement_device_type 'Bruker SMART APEX II CCD'
_diffrn_measurement_method '\w scans'
_diffrn_radiation_monochromator graphite
_diffrn_radiation_source 'fine-focus sealed tube'
_diffrn_radiation_type MoK\a
_diffrn_radiation_wavelength 0.71073
_diffrn_reflns_av_R_equivalents 0.0291
_diffrn_reflns_av_sigmaI/netI 0.0195
_diffrn_reflns_limit_h_max 12
_diffrn_reflns_limit_h_min -12
_diffrn_reflns_limit_k_max 18
_diffrn_reflns_limit_k_min -18
_diffrn_reflns_limit_l_max 15
_diffrn_reflns_limit_l_min -15
_diffrn_reflns_number 20239
_diffrn_reflns_theta_full 26.75
_diffrn_reflns_theta_max 26.75
_diffrn_reflns_theta_min 2.18
_exptl_absorpt_coefficient_mu 8.542
_exptl_absorpt_correction_T_max 0.7600
_exptl_absorpt_correction_T_min 0.3973
_exptl_absorpt_correction_type multi-scan
_exptl_absorpt_process_details SADABS
_exptl_crystal_colour orange
_exptl_crystal_density_diffrn 2.397
_exptl_crystal_density_method 'not measured'
_exptl_crystal_description plate
_exptl_crystal_F_000 1152
_exptl_crystal_size_max 0.12
_exptl_crystal_size_mid 0.10
_exptl_crystal_size_min 0.03
_refine_diff_density_max 0.655
_refine_diff_density_min -0.353
_refine_diff_density_rms 0.092
_refine_ls_extinction_method none
_refine_ls_goodness_of_fit_ref 1.024
_refine_ls_hydrogen_treatment constr
_refine_ls_matrix_type full
_refine_ls_number_parameters 195
_refine_ls_number_reflns 3621
_refine_ls_number_restraints 0
_refine_ls_restrained_S_all 1.024
_refine_ls_R_factor_all 0.0174
_refine_ls_R_factor_gt 0.0140
_refine_ls_shift/su_max 0.001
_refine_ls_shift/su_mean 0.000
_refine_ls_structure_factor_coef Fsqd
_refine_ls_weighting_details 'calc w=1/[\s^2^(Fo^2^)+(0.0131P)^2^+0.8121P] where P=(Fo^2^+2Fc^2^)/3'
_refine_ls_weighting_scheme calc
_refine_ls_wR_factor_gt 0.0300
_refine_ls_wR_factor_ref 0.0311
_reflns_number_gt 3330
_reflns_number_total 3621
_reflns_threshold_expression >2sigma(I)
_cod_data_source_file om9007407_si_002.cif
_cod_data_source_block STR0282
_cod_depositor_comments
;
The following automatic conversions were performed:

'_symmetry_cell_setting' value 'Monoclinic' changed to 'monoclinic'
according to /home/saulius/struct/CIF-dictionaries/cif_core.dic
dictionary named 'cif_core.dic' version 2.4.1 from 2010-06-29.

Automatic conversion script
Id: cif_fix_values 1715 2011-07-08 13:25:40Z adriana 
;
_cod_original_sg_symbol_H-M 'P 2(1)/n '
_cod_database_code 4067275

loop_
_symmetry_equiv_pos_as_xyz
'x, y, z'
'-x+1/2, y+1/2, -z+1/2'
'-x, -y, -z'
'x-1/2, -y-1/2, z-1/2'

loop_
_atom_site_label
_atom_site_type_symbol
_atom_site_fract_x
_atom_site_fract_y
_atom_site_fract_z
_atom_site_U_iso_or_equiv
_atom_site_adp_type
_atom_site_occupancy
_atom_site_symmetry_multiplicity
_atom_site_calc_flag
_atom_site_refinement_flags
Re1 Re 0.113503(10) 0.026339(7) 0.264368(8) 0.01177(3) Uani 1 1 d .
Rh1 Rh -0.138077(19) 0.178786(13) 0.254099(15) 0.01010(5) Uani 1 1 d .
Cl1 Cl -0.06598(6) 0.07645(4) 0.40199(5) 0.01615(13) Uani 1 1 d .
Cl2 Cl -0.09534(7) 0.04280(4) 0.14012(5) 0.01975(14) Uani 1 1 d .
Cl3 Cl 0.11557(6) 0.19499(4) 0.23011(5) 0.01518(12) Uani 1 1 d .
C1 C -0.2777(2) 0.25544(16) 0.1509(2) 0.0116(5) Uani 1 1 d .
C2 C -0.1978(2) 0.31660(16) 0.2181(2) 0.0120(5) Uani 1 1 d .
C3 C -0.2226(3) 0.29542(17) 0.3330(2) 0.0144(5) Uani 1 1 d .
C4 C -0.3231(2) 0.22301(17) 0.3363(2) 0.0126(5) Uani 1 1 d .
C5 C -0.3557(2) 0.19674(17) 0.2247(2) 0.0124(5) Uani 1 1 d .
C6 C -0.2879(3) 0.25502(18) 0.02778(19) 0.0160(5) Uani 1 1 d .
H6A H -0.3711 0.2889 0.0046 0.024 Uiso 1 1 calc R
H6B H -0.2947 0.1923 0.0013 0.024 Uiso 1 1 calc R
H6C H -0.2044 0.2836 -0.0036 0.024 Uiso 1 1 calc R
C7 C -0.1046(3) 0.39087(17) 0.1784(2) 0.0163(5) Uani 1 1 d .
H7A H -0.1583 0.4473 0.1723 0.024 Uiso 1 1 calc R
H7B H -0.0667 0.3748 0.1058 0.024 Uiso 1 1 calc R
H7C H -0.0277 0.3994 0.2312 0.024 Uiso 1 1 calc R
C8 C -0.1637(3) 0.34426(19) 0.4308(2) 0.0190(6) Uani 1 1 d .
H8A H -0.2230 0.3965 0.4484 0.028 Uiso 1 1 calc R
H8B H -0.0690 0.3653 0.4138 0.028 Uiso 1 1 calc R
H8C H -0.1605 0.3031 0.4945 0.028 Uiso 1 1 calc R
C9 C -0.3828(3) 0.18439(19) 0.4400(2) 0.0197(6) Uani 1 1 d .
H9A H -0.4582 0.2237 0.4665 0.030 Uiso 1 1 calc R
H9B H -0.3095 0.1805 0.4966 0.030 Uiso 1 1 calc R
H9C H -0.4199 0.1236 0.4250 0.030 Uiso 1 1 calc R
C10 C -0.4558(3) 0.12427(17) 0.1903(2) 0.0168(5) Uani 1 1 d .
H10A H -0.5486 0.1509 0.1791 0.025 Uiso 1 1 calc R
H10B H -0.4607 0.0778 0.2483 0.025 Uiso 1 1 calc R
H10C H -0.4239 0.0966 0.1211 0.025 Uiso 1 1 calc R
C11 C 0.0916(3) -0.09891(19) 0.2971(2) 0.0188(6) Uani 1 1 d .
C12 C 0.2441(3) -0.00752(17) 0.1530(2) 0.0151(5) Uani 1 1 d .
C13 C 0.2642(3) 0.02652(16) 0.3672(2) 0.0129(5) Uani 1 1 d .
O1 O 0.0826(2) -0.17475(13) 0.31820(19) 0.0297(5) Uani 1 1 d .
O2 O 0.32640(19) -0.03109(12) 0.08988(15) 0.0200(4) Uani 1 1 d .
O3 O 0.35669(19) 0.02451(12) 0.42823(15) 0.0199(4) Uani 1 1 d .

loop_
_atom_site_aniso_label
_atom_site_aniso_U_11
_atom_site_aniso_U_22
_atom_site_aniso_U_33
_atom_site_aniso_U_23
_atom_site_aniso_U_13
_atom_site_aniso_U_12
Re1 0.00994(5) 0.01096(5) 0.01439(5) -0.00030(4) -0.00162(4) 0.00040(4)
Rh1 0.00926(9) 0.01020(10) 0.01083(9) 0.00045(7) -0.00119(7) 0.00056(7)
Cl1 0.0137(3) 0.0184(3) 0.0163(3) 0.0062(2) 0.0019(2) 0.0040(2)
Cl2 0.0169(3) 0.0188(3) 0.0234(3) -0.0090(3) -0.0087(3) 0.0047(2)
Cl3 0.0120(3) 0.0131(3) 0.0204(3) 0.0031(2) 0.0015(2) -0.0006(2)
C1 0.0087(11) 0.0107(12) 0.0153(12) 0.0008(10) -0.0011(9) 0.0025(9)
C2 0.0104(12) 0.0110(12) 0.0148(12) -0.0008(10) -0.0018(10) 0.0035(9)
C3 0.0137(12) 0.0133(13) 0.0163(13) 0.0005(10) -0.0018(10) 0.0038(10)
C4 0.0092(12) 0.0126(12) 0.0161(12) 0.0008(10) -0.0005(9) 0.0019(10)
C5 0.0090(11) 0.0130(12) 0.0152(12) 0.0013(10) -0.0014(9) 0.0034(10)
C6 0.0166(13) 0.0187(14) 0.0126(12) 0.0002(10) -0.0032(10) -0.0005(11)
C7 0.0183(13) 0.0119(13) 0.0188(13) -0.0002(10) 0.0009(10) -0.0016(10)
C8 0.0204(14) 0.0198(14) 0.0166(13) -0.0026(11) -0.0032(11) 0.0012(11)
C9 0.0173(13) 0.0231(15) 0.0188(14) 0.0055(11) 0.0059(11) 0.0018(11)
C10 0.0144(12) 0.0133(13) 0.0226(14) 0.0023(11) -0.0030(10) -0.0012(10)
C11 0.0100(12) 0.0215(15) 0.0250(14) 0.0005(11) -0.0009(11) 0.0008(11)
C12 0.0166(13) 0.0146(13) 0.0141(13) 0.0008(10) -0.0047(11) -0.0022(10)
C13 0.0149(13) 0.0107(12) 0.0130(12) 0.0009(10) 0.0043(10) 0.0010(10)
O1 0.0201(11) 0.0144(11) 0.0547(14) 0.0035(10) -0.0001(10) -0.0009(8)
O2 0.0205(10) 0.0216(10) 0.0179(10) -0.0028(8) 0.0023(8) 0.0037(8)
O3 0.0168(10) 0.0234(11) 0.0194(10) 0.0004(8) -0.0044(8) 0.0008(8)

loop_
_atom_type_symbol
_atom_type_description
_atom_type_scat_dispersion_real
_atom_type_scat_dispersion_imag
_atom_type_scat_source
C C 0.0033 0.0016 'International Tables Vol C Tables 4.2.6.8 and 6.1.1.4'
H H 0.0000 0.0000 'International Tables Vol C Tables 4.2.6.8 and 6.1.1.4'
O O 0.0106 0.0060 'International Tables Vol C Tables 4.2.6.8 and 6.1.1.4'
Cl Cl 0.1484 0.1585 'International Tables Vol C Tables 4.2.6.8 and 6.1.1.4'
Rh Rh -1.1178 0.9187 'International Tables Vol C Tables 4.2.6.8 and 6.1.1.4'
Re Re -1.0185 7.2310 'International Tables Vol C Tables 4.2.6.8 and 6.1.1.4'

loop_
_geom_angle_atom_site_label_1
_geom_angle_atom_site_label_2
_geom_angle_atom_site_label_3
_geom_angle
C11 Re1 C13 87.09(11)
C11 Re1 C12 88.02(11)
C13 Re1 C12 87.90(10)
C11 Re1 Cl1 94.13(8)
C13 Re1 Cl1 94.97(7)
C12 Re1 Cl1 176.49(8)
C11 Re1 Cl2 97.50(8)
C13 Re1 Cl2 173.19(7)
C12 Re1 Cl2 97.26(8)
Cl1 Re1 Cl2 79.72(2)
C11 Re1 Cl3 173.56(8)
C13 Re1 Cl3 95.72(7)
C12 Re1 Cl3 97.86(8)
Cl1 Re1 Cl3 79.86(2)
Cl2 Re1 Cl3 79.22(2)
C3 Rh1 C5 66.48(9)
C3 Rh1 C4 39.43(9)
C5 Rh1 C4 39.36(9)
C3 Rh1 C1 66.29(9)
C5 Rh1 C1 39.69(9)
C4 Rh1 C1 66.02(9)
C3 Rh1 C2 39.41(9)
C5 Rh1 C2 65.81(9)
C4 Rh1 C2 65.56(9)
C1 Rh1 C2 38.92(9)
C3 Rh1 Cl1 106.21(7)
C5 Rh1 Cl1 118.30(7)
C4 Rh1 Cl1 94.67(7)
C1 Rh1 Cl1 157.87(7)
C2 Rh1 Cl1 143.74(7)
C3 Rh1 Cl3 110.58(7)
C5 Rh1 Cl3 159.21(7)
C4 Rh1 Cl3 147.82(7)
C1 Rh1 Cl3 119.60(6)
C2 Rh1 Cl3 98.40(7)
Cl1 Rh1 Cl3 82.47(2)
C3 Rh1 Cl2 166.18(7)
C5 Rh1 Cl2 99.90(7)
C4 Rh1 Cl2 130.32(7)
C1 Rh1 Cl2 101.98(7)
C2 Rh1 Cl2 134.25(7)
Cl1 Rh1 Cl2 81.90(2)
Cl3 Rh1 Cl2 81.22(2)
Rh1 Cl1 Re1 83.641(19)
Rh1 Cl2 Re1 82.987(19)
Rh1 Cl3 Re1 82.906(19)
C2 C1 C5 107.6(2)
C2 C1 C6 126.9(2)
C5 C1 C6 125.4(2)
C2 C1 Rh1 70.85(13)
C5 C1 Rh1 69.51(13)
C6 C1 Rh1 128.03(17)
C1 C2 C3 108.6(2)
C1 C2 C7 126.8(2)
C3 C2 C7 124.6(2)
C1 C2 Rh1 70.23(13)
C3 C2 Rh1 69.27(14)
C7 C2 Rh1 126.76(17)
C4 C3 C2 107.4(2)
C4 C3 C8 125.9(2)
C2 C3 C8 126.5(2)
C4 C3 Rh1 70.60(14)
C2 C3 Rh1 71.32(14)
C8 C3 Rh1 126.98(18)
C5 C4 C3 108.5(2)
C5 C4 C9 127.1(2)
C3 C4 C9 124.4(2)
C5 C4 Rh1 70.07(13)
C3 C4 Rh1 69.97(14)
C9 C4 Rh1 126.50(18)
C4 C5 C1 107.8(2)
C4 C5 C10 126.3(2)
C1 C5 C10 125.9(2)
C4 C5 Rh1 70.57(13)
C1 C5 Rh1 70.81(13)
C10 C5 Rh1 125.76(17)
O1 C11 Re1 177.9(2)
O2 C12 Re1 176.2(2)
O3 C13 Re1 178.2(2)

loop_
_geom_bond_atom_site_label_1
_geom_bond_atom_site_label_2
_geom_bond_distance
Re1 C11 1.899(3)
Re1 C13 1.900(3)
Re1 C12 1.906(3)
Re1 Cl1 2.5055(6)
Re1 Cl2 2.5072(6)
Re1 Cl3 2.5198(6)
Rh1 C3 2.127(2)
Rh1 C5 2.128(2)
Rh1 C4 2.135(2)
Rh1 C1 2.146(2)
Rh1 C2 2.154(2)
Rh1 Cl1 2.4358(6)
Rh1 Cl3 2.4574(6)
Rh1 Cl2 2.4663(7)
C1 C2 1.432(3)
C1 C5 1.451(3)
C1 C6 1.490(3)
C2 C3 1.443(3)
C2 C7 1.491(3)
C3 C4 1.438(3)
C3 C8 1.492(4)
C4 C5 1.436(3)
C4 C9 1.491(3)
C5 C10 1.493(3)
C11 O1 1.150(3)
C12 O2 1.151(3)
C13 O3 1.150(3)
